data_4116728
loop_
_publ_author_name
'Hermann Irngartinger'
'Stefan Strack'

_publ_contact_author
;
     H. Irngartinger
     Organisch-Chemisches Institut
     Universit\"at Heidelberg     Im Neuenheimer Feld 270
     D-69120 Heidelberg
;
_publ_contact_author_email e56@ix.urz.uni-heidelberg.de
_publ_contact_author_fax '(+49) 6221 544205'
_publ_contact_author_phone '(+49) 6221 548422'
_publ_section_title
;
 Electron Density Distribution in a 1,2-Difluorinated Cubane Derivative
;
_journal_name_full 'Journal of the American Chemical Society'
_journal_page_first 5818
_journal_page_last 5819
_journal_paper_doi 10.1021/ja980514m
_journal_volume 120
_journal_year 1998
_chemical_formula_sum 'C12 H11 F O4'
_chemical_formula_weight 238.21
_chemical_name_systematic
; 
 ? 
;
_space_group_IT_number 12
_symmetry_cell_setting monoclinic
_symmetry_space_group_name_Hall '-C 2y'
_symmetry_space_group_name_H-M 'C 1 2/m 1'
_atom_sites_solution_hydrogens geom
_atom_sites_solution_primary direct
_atom_sites_solution_secondary difmap
_audit_creation_method SHELXL
_cell_angle_alpha 90.00
_cell_angle_beta 92.38(2)
_cell_angle_gamma 90.00
_cell_formula_units_Z 2
_cell_length_a 13.798(3)
_cell_length_b 6.489(2)
_cell_length_c 5.8854(14)
_cell_measurement_reflns_used 22
_cell_measurement_temperature 293(2)
_cell_measurement_theta_max 22.3
_cell_measurement_theta_min 10.2
_cell_volume 526.5(2)
_computing_structure_refinement 'SHELXL-93 (Sheldrick, 1993)'
_computing_structure_solution 'SHELXS-86 (Sheldrick, 1990)'
_diffrn_ambient_temperature 293(2)
_diffrn_radiation_monochromator graphite
_diffrn_radiation_source 'fine-focus sealed tube'
_diffrn_radiation_type MoK\a
_diffrn_radiation_wavelength 0.71073
_diffrn_reflns_av_R_equivalents 0.0062
_diffrn_reflns_av_sigmaI/netI 0.0105
_diffrn_reflns_limit_h_max 0
_diffrn_reflns_limit_h_min -18
_diffrn_reflns_limit_k_max 8
_diffrn_reflns_limit_k_min 0
_diffrn_reflns_limit_l_max 7
_diffrn_reflns_limit_l_min -7
_diffrn_reflns_number 720
_diffrn_reflns_theta_max 27.95
_diffrn_reflns_theta_min 2.96
_exptl_absorpt_coefficient_mu 0.124
_exptl_crystal_colour colourless
_exptl_crystal_density_diffrn 1.503
_exptl_crystal_F_000 248
_exptl_crystal_size_max 0.4
_exptl_crystal_size_mid 0.3
_exptl_crystal_size_min 0.2
_refine_diff_density_max 0.214
_refine_diff_density_min -0.204
_refine_diff_density_rms 0.042
_refine_ls_extinction_coef 0.0192(95)
_refine_ls_extinction_expression Fc^*^=kFc[1+0.001xFc^2^\l^3^/sin(2\q)]^-1/4^
_refine_ls_extinction_method SHELXL
_refine_ls_goodness_of_fit_all 1.092
_refine_ls_goodness_of_fit_obs 1.142
_refine_ls_matrix_type full
_refine_ls_number_parameters 70
_refine_ls_number_reflns 692
_refine_ls_number_restraints 0
_refine_ls_restrained_S_all 1.091
_refine_ls_restrained_S_obs 1.142
_refine_ls_R_factor_all 0.0519
_refine_ls_R_factor_obs 0.0451
_refine_ls_shift/esd_max 0.000
_refine_ls_shift/esd_mean 0.000
_refine_ls_structure_factor_coef Fsqd
_refine_ls_weighting_details 'w=1/[\s^2^(Fo^2^)+(0.0806P)^2^+0.2128P] where P=(Fo^2^+2Fc^2^)/3'
_refine_ls_weighting_scheme calc
_refine_ls_wR_factor_all 0.1396
_refine_ls_wR_factor_obs 0.1338
_reflns_number_observed 591
_reflns_number_total 693
_reflns_observed_criterion >2sigma(I)
_cod_data_source_file ja980514m_3.cif
_cod_data_source_block 645a
_cod_depositor_comments
;
The following automatic conversions were performed:

'_refine_ls_weighting_scheme' value 'calc
w=1/[\s^2^(Fo^2^)+(0.0806P)^2^+0.2128P] where P=(Fo^2^+2Fc^2^)/3' was
changed to 'calc'. New tag '_refine_ls_weighting_details' was
created. The value of the new tag was set to
'w=1/[\s^2^(Fo^2^)+(0.0806P)^2^+0.2128P] where P=(Fo^2^+2Fc^2^)/3'.

Automatic conversion script
Id: cif_fix_values 3143 2015-03-26 13:38:13Z robertas 
;
_cod_original_sg_symbol_H-M 'C 2/m '
_cod_database_code 4116728

loop_
_symmetry_equiv_pos_as_xyz
'x, y, z'
'-x, y, -z'
'x+1/2, y+1/2, z'
'-x+1/2, y+1/2, -z'
'-x, -y, -z'
'x, -y, z'
'-x+1/2, -y+1/2, -z'
'x+1/2, -y+1/2, z'

loop_
_atom_site_aniso_label
_atom_site_aniso_U_11
_atom_site_aniso_U_22
_atom_site_aniso_U_33
_atom_site_aniso_U_23
_atom_site_aniso_U_13
_atom_site_aniso_U_12
F1 0.044(2) 0.055(2) 0.074(3) -0.017(2) 0.009(2) -0.002(2)
O1 0.0391(8) 0.115(2) 0.0494(9) 0.000 -0.0087(6) 0.000
O2 0.0338(8) 0.0737(11) 0.0434(8) 0.000 -0.0014(5) 0.000
C1 0.0342(9) 0.0450(10) 0.0437(10) 0.000 -0.0033(7) 0.000
C2 0.0328(9) 0.0436(10) 0.0432(10) 0.000 -0.0019(7) 0.000
C3 0.0350(9) 0.0710(14) 0.0427(10) 0.000 -0.0037(7) 0.000
C4 0.0388(7) 0.0444(8) 0.0618(9) -0.0113(6) 0.0049(6) -0.0033(6)
C5 0.0381(11) 0.091(2) 0.0561(13) 0.000 0.0067(9) 0.000

loop_
_atom_site_label
_atom_site_type_symbol
_atom_site_fract_x
_atom_site_fract_y
_atom_site_fract_z
_atom_site_U_iso_or_equiv
_atom_site_thermal_displace_type
_atom_site_occupancy
_atom_site_calc_flag
_atom_site_refinement_flags
F1 F 0.9640(3) 0.3146(7) 0.2733(10) 0.0574(11) Uani 0.25 d P
O1 O 0.73399(11) 0.0000 -0.0554(3) 0.0682(7) Uani 1 d S
O2 O 0.78680(10) 0.0000 0.3072(2) 0.0504(5) Uani 1 d S
C1 C 0.79892(13) 0.0000 0.0840(3) 0.0411(5) Uani 1 d S
C2 C 0.90354(13) 0.0000 0.0368(3) 0.0400(5) Uani 1 d S
C3 C 0.94840(14) 0.0000 -0.2016(4) 0.0497(6) Uani 1 d S
C4 C 0.97811(10) 0.1680(2) 0.1195(3) 0.0483(5) Uani 1 d .
C5 C 0.6886(2) 0.0000 0.3791(5) 0.0616(7) Uani 1 d S
H5 H 0.6897(29) 0.0000 0.5522(77) 0.106(13) Uiso 1 d S
H5A H 0.6550(21) 0.1069(50) 0.3246(51) 0.127(11) Uiso 1 d .
H3 H 0.9129(20) 0.0000 -0.3460(43) 0.058(7) Uiso 1 d S
H4 H 0.9610(22) 0.3141(62) 0.1776(43) 0.051(10) Uiso 0.75 d P

loop_
_atom_type_symbol
_atom_type_description
_atom_type_scat_dispersion_real
_atom_type_scat_dispersion_imag
_atom_type_scat_source
C C 0.0033 0.0016 'International Tables Vol C Tables 4.2.6.8 and 6.1.1.4'
H H 0.0000 0.0000 'International Tables Vol C Tables 4.2.6.8 and 6.1.1.4'
O O 0.0106 0.0060 'International Tables Vol C Tables 4.2.6.8 and 6.1.1.4'
F F 0.0171 0.0103 'International Tables Vol C Tables 4.2.6.8 and 6.1.1.4'

loop_
_geom_angle_atom_site_label_1
_geom_angle_atom_site_label_2
_geom_angle_atom_site_label_3
_geom_angle
_geom_angle_site_symmetry_1
_geom_angle_site_symmetry_3
C4 F1 H4 47.4(43) . .
C1 O2 C5 116.7(2) . .
O1 C1 O2 124.0(2) . .
O1 C1 C2 125.6(2) . .
O2 C1 C2 110.4(2) . .
C1 C2 C3 126.6(2) . .
C1 C2 C4 125.15(11) . .
C3 C2 C4 89.97(11) . .
C1 C2 C4 125.15(11) . 6
C3 C2 C4 89.97(11) . 6
C4 C2 C4 88.47(15) . 6
C4 C3 C4 89.24(15) 2_755 5_755
C4 C3 C2 89.92(12) 2_755 .
C4 C3 C2 89.92(12) 5_755 .
C4 C3 H3 125.2(8) 2_755 .
C4 C3 H3 125.2(8) 5_755 .
C2 C3 H3 126.0(16) . .
F1 C4 C3 113.7(3) . 5_755
F1 C4 C4 133.5(2) . 2_755
C3 C4 C4 90.47(12) 5_755 2_755
F1 C4 C2 126.6(2) . .
C3 C4 C2 91.15(11) 5_755 .
C4 C4 C2 89.64(12) 2_755 .
F1 C4 H4 23.5(15) . .
C3 C4 H4 133.9(16) 5_755 .
C4 C4 H4 113.6(16) 2_755 .
C2 C4 H4 125.7(17) . .
O2 C5 H5 108.6(22) . .
O2 C5 H5A 112.2(20) . .
H5 C5 H5A 110.3(22) . .

loop_
_geom_bond_atom_site_label_1
_geom_bond_atom_site_label_2
_geom_bond_distance
_geom_bond_site_symmetry_2
F1 C4 1.332(5) .
F1 H4 0.56(2) .
O1 C1 1.189(2) .
O2 C1 1.331(2) .
O2 C5 1.437(3) .
C1 C2 1.481(3) .
C2 C3 1.557(3) .
C2 C4 1.563(2) .
C2 C4 1.563(2) 6
C3 C4 1.552(2) 2_755
C3 C4 1.552(2) 5_755
C3 H3 0.96(3) .
C4 C3 1.552(2) 5_755
C4 C4 1.554(3) 2_755
C4 H4 1.04(4) .
C5 H5 1.02(4) .
C5 H5A 0.89(3) .

loop_
_geom_torsion_atom_site_label_1
_geom_torsion_atom_site_label_2
_geom_torsion_atom_site_label_3
_geom_torsion_atom_site_label_4
_geom_torsion
_geom_torsion_site_symmetry_1
_geom_torsion_site_symmetry_4
C5 O2 C1 O1 0.0 . .
C5 O2 C1 C2 180.0 . .
O1 C1 C2 C3 0.0 . .
O2 C1 C2 C3 180.0 . .
O1 C1 C2 C4 121.44(14) . .
O2 C1 C2 C4 -58.56(14) . .
O1 C1 C2 C4 -121.44(14) . 6
O2 C1 C2 C4 58.56(14) . 6
C1 C2 C3 C4 135.38(7) . 2_755
C4 C2 C3 C4 -0.38(10) . 2_755
C4 C2 C3 C4 -88.85(11) 6 2_755
C1 C2 C3 C4 -135.38(7) . 5_755
C4 C2 C3 C4 88.85(11) . 5_755
C4 C2 C3 C4 0.38(10) 6 5_755
C1 C2 C4 F1 12.1(4) . .
C3 C2 C4 F1 148.9(4) . .
C4 C2 C4 F1 -121.2(4) 6 .
C1 C2 C4 C3 133.2(2) . 5_755
C3 C2 C4 C3 -90.08(12) . 5_755
C4 C2 C4 C3 -0.11(15) 6 5_755
C1 C2 C4 C4 -136.4(2) . 2_755
C3 C2 C4 C4 0.38(10) . 2_755
C4 C2 C4 C4 90.35(12) 6 2_755
